data_4115718
loop_
_publ_author_name
'Mats Tilset'
'Irene Fjeldahl'
'Jean-Ren\'e Hamon'
'Paul Hamon'
'Lo\"ic Toupet'
'Jean-Yves Saillard'
'Karine Costuas'
'Anthony Haynes'

_publ_contact_author
;
Toupet Loic
G.M.C.M.-UMR6626
Universite de Rennes
Campus de Beaulieu
35042 RENNES cedex , FRANCE
;
_publ_contact_author_email loic.toupet@univ-rennes1.fr
_publ_contact_author_fax '(33) 2 99 28 67 17'
_publ_contact_author_phone '(33) 2 99 28 60 65'
_publ_section_title
;
 Theoretical, Thermodynamic, Spectroscopic, and Structural Studies of the
 Consequences of One-Electron Oxidation on the Fe-X Bonds in 17- and
 18-Electron Cp*Fe(dppe)X Complexes (X = F, Cl, Br, I, H, CH3)
;
_journal_name_full 'Journal of the American Chemical Society'
_journal_page_first 9984
_journal_page_last 10000
_journal_paper_doi 10.1021/ja0106927
_journal_volume 123
_journal_year 2001
_chemical_formula_sum 'C37 H42 B F4 Fe P2'
_chemical_formula_weight 691.31
_chemical_name_systematic
;
 ?
;
_space_group_IT_number 14
_symmetry_cell_setting monoclinic
_symmetry_space_group_name_Hall '-P 2yn'
_symmetry_space_group_name_H-M 'P 1 21/n 1'
_atom_sites_solution_hydrogens geom
_atom_sites_solution_primary direct
_atom_sites_solution_secondary difmap
_audit_creation_method SHELXL-97
_cell_angle_alpha 90.00
_cell_angle_beta 92.42(2)
_cell_angle_gamma 90.00
_cell_formula_units_Z 4
_cell_length_a 31.490(4)
_cell_length_b 9.834(4)
_cell_length_c 22.322(5)
_cell_measurement_temperature 293(2)
_cell_volume 6906(3)
_computing_structure_refinement 'SHELXL-97 (Sheldrick, 1997)'
_computing_structure_solution 'SHELXS-97 (Sheldrick, 1990)'
_diffrn_ambient_temperature 293(2)
_diffrn_measured_fraction_theta_full 0.951
_diffrn_measured_fraction_theta_max 0.951
_diffrn_radiation_monochromator graphite
_diffrn_radiation_source 'fine-focus sealed tube'
_diffrn_radiation_type MoK\a
_diffrn_radiation_wavelength 0.71069
_diffrn_reflns_av_R_equivalents 0.2387
_diffrn_reflns_av_sigmaI/netI 0.0684
_diffrn_reflns_limit_h_max 37
_diffrn_reflns_limit_h_min -37
_diffrn_reflns_limit_k_max 10
_diffrn_reflns_limit_k_min 0
_diffrn_reflns_limit_l_max 26
_diffrn_reflns_limit_l_min 0
_diffrn_reflns_number 11859
_diffrn_reflns_theta_full 24.98
_diffrn_reflns_theta_max 24.98
_diffrn_reflns_theta_min 1.10
_exptl_absorpt_coefficient_mu 0.288
_exptl_crystal_density_diffrn 0.665
_exptl_crystal_description block
_exptl_crystal_F_000 1444
_exptl_crystal_size_max 0.65
_exptl_crystal_size_mid 0.45
_exptl_crystal_size_min 0.45
_refine_diff_density_max 1.165
_refine_diff_density_min -0.775
_refine_diff_density_rms 0.111
_refine_ls_extinction_coef 0.00004(18)
_refine_ls_extinction_expression Fc^*^=kFc[1+0.001xFc^2^\l^3^/sin(2\q)]^-1/4^
_refine_ls_extinction_method SHELXL
_refine_ls_goodness_of_fit_ref 1.066
_refine_ls_hydrogen_treatment mixed
_refine_ls_matrix_type full
_refine_ls_number_parameters 775
_refine_ls_number_reflns 11553
_refine_ls_number_restraints 0
_refine_ls_restrained_S_all 1.066
_refine_ls_R_factor_all 0.1651
_refine_ls_R_factor_gt 0.0757
_refine_ls_shift/su_max 1.541
_refine_ls_shift/su_mean 0.031
_refine_ls_structure_factor_coef Fsqd
_refine_ls_weighting_details 'calc w=1/[\s^2^(Fo^2^)+(0.1540P)^2^+15.9595P] where P=(Fo^2^+2Fc^2^)/3'
_refine_ls_weighting_scheme calc
_refine_ls_wR_factor_gt 0.2241
_refine_ls_wR_factor_ref 0.2836
_reflns_number_gt 6598
_reflns_number_total 11553
_reflns_threshold_expression >2sigma(I)
_cod_data_source_file ja0106927_3.cif
_cod_data_source_block compound6
_cod_database_code 4115718

loop_
_symmetry_equiv_pos_as_xyz
'x, y, z'
'-x+1/2, y+1/2, -z+1/2'
'-x, -y, -z'
'x-1/2, -y-1/2, z-1/2'

loop_
_atom_site_label
_atom_site_type_symbol
_atom_site_fract_x
_atom_site_fract_y
_atom_site_fract_z
_atom_site_U_iso_or_equiv
_atom_site_adp_type
_atom_site_occupancy
_atom_site_symmetry_multiplicity
_atom_site_calc_flag
_atom_site_refinement_flags
F1 F 0.7453(3) -0.1203(11) -0.0550(5) 0.177(4) Uiso 1 1 d .
F2 F 0.74269(18) -0.1633(6) 0.0415(3) 0.0933(17) Uiso 1 1 d .
F3 F 0.8035(2) -0.1229(8) -0.0026(3) 0.121(2) Uiso 1 1 d .
F4 F 0.7574(2) 0.0437(8) 0.0080(3) 0.124(2) Uiso 1 1 d .
F41 F 1.0349(6) -0.268(2) 0.2550(9) 0.160(6) Uiso 0.50 1 d P
F42 F 0.9928(5) -0.3103(15) 0.1680(7) 0.124(5) Uiso 0.50 1 d P
F43 F 0.9695(5) -0.3253(15) 0.2741(7) 0.112(4) Uiso 0.50 1 d P
F44 F 1.0084(4) -0.4354(16) 0.2326(6) 0.114(4) Uiso 0.50 1 d P
F45 F 0.9962(4) -0.1567(13) 0.2340(5) 0.089(3) Uiso 0.50 1 d P
F46 F 0.9534(7) -0.301(2) 0.2303(10) 0.178(8) Uiso 0.50 1 d P
Fe1 Fe 0.83981(3) 0.20473(10) 0.24750(4) 0.0402(3) Uani 1 1 d .
Fe4 Fe 1.15509(3) 0.21452(11) 0.25141(4) 0.0434(3) Uani 1 1 d .
P1 P 0.89689(6) 0.2666(2) 0.30718(8) 0.0458(5) Uani 1 1 d .
P2 P 0.87810(6) 0.2864(2) 0.17192(8) 0.0460(5) Uani 1 1 d .
P41 P 1.10888(6) 0.1476(2) 0.32028(8) 0.0526(5) Uani 1 1 d .
P42 P 1.10150(6) 0.1591(2) 0.18309(8) 0.0451(5) Uani 1 1 d .
C1 C 0.8135(2) 0.0523(8) 0.3026(3) 0.0503(18) Uani 1 1 d .
C2 C 0.8351(2) -0.0163(8) 0.2575(3) 0.0515(18) Uani 1 1 d .
C3 C 0.8155(2) 0.0234(7) 0.2008(3) 0.0494(17) Uani 1 1 d .
C4 C 0.7820(2) 0.1124(8) 0.2120(3) 0.0476(17) Uani 1 1 d .
C5 C 0.7802(2) 0.1319(8) 0.2753(3) 0.0514(18) Uani 1 1 d .
C6 C 0.8192(3) 0.0229(10) 0.3681(3) 0.080(3) Uani 1 1 d .
H6A H 0.8013 0.0823 0.3901 0.096 Uiso 1 1 calc R
H6B H 0.8484 0.0374 0.3808 0.096 Uiso 1 1 calc R
H6C H 0.8116 -0.0699 0.3756 0.096 Uiso 1 1 calc R
C7 C 0.8662(3) -0.1305(9) 0.2667(4) 0.075(2) Uani 1 1 d .
H7A H 0.8746 -0.1366 0.3085 0.089 Uiso 1 1 calc R
H7B H 0.8908 -0.1136 0.2438 0.089 Uiso 1 1 calc R
H7C H 0.8532 -0.2144 0.2539 0.089 Uiso 1 1 calc R
C8 C 0.8242(3) -0.0410(9) 0.1416(3) 0.064(2) Uani 1 1 d .
H8A H 0.8073 0.0028 0.1104 0.077 Uiso 1 1 calc R
H8B H 0.8171 -0.1359 0.1428 0.077 Uiso 1 1 calc R
H8C H 0.8538 -0.0311 0.1337 0.077 Uiso 1 1 calc R
C9 C 0.7499(3) 0.1670(10) 0.1670(4) 0.074(3) Uani 1 1 d .
H9A H 0.7304 0.2253 0.1867 0.089 Uiso 1 1 calc R
H9B H 0.7345 0.0929 0.1483 0.089 Uiso 1 1 calc R
H9C H 0.7641 0.2178 0.1371 0.089 Uiso 1 1 calc R
C10 C 0.7471(3) 0.2082(10) 0.3065(4) 0.078(3) Uani 1 1 d .
H10A H 0.7286 0.2528 0.2774 0.094 Uiso 1 1 calc R
H10B H 0.7603 0.2748 0.3326 0.094 Uiso 1 1 calc R
H10C H 0.7309 0.1463 0.3297 0.094 Uiso 1 1 calc R
C11 C 0.9393(2) 0.3254(9) 0.2588(3) 0.058(2) Uani 1 1 d .
H11A H 0.9587 0.3854 0.2810 0.070 Uiso 1 1 calc R
H11B H 0.9553 0.2484 0.2447 0.070 Uiso 1 1 calc R
C12 C 0.9182(3) 0.4007(9) 0.2060(3) 0.063(2) Uani 1 1 d .
H12A H 0.9391 0.4246 0.1770 0.076 Uiso 1 1 calc R
H12B H 0.9049 0.4836 0.2195 0.076 Uiso 1 1 calc R
C13 C 0.9247(2) 0.1496(9) 0.3586(3) 0.0555(19) Uani 1 1 d .
C14 C 0.9500(3) 0.0466(9) 0.3361(4) 0.063(2) Uani 1 1 d .
H14 H 0.9535 0.0401 0.2950 0.076 Uiso 1 1 calc R
C15 C 0.9697(3) -0.0441(10) 0.3737(5) 0.072(2) Uani 1 1 d .
H15 H 0.9860 -0.1131 0.3579 0.086 Uiso 1 1 calc R
C16 C 0.9660(3) -0.0365(12) 0.4341(5) 0.087(3) Uani 1 1 d .
H16 H 0.9800 -0.0986 0.4594 0.105 Uiso 1 1 calc R
C17 C 0.9416(3) 0.0633(12) 0.4571(4) 0.087(3) Uani 1 1 d .
H17 H 0.9389 0.0694 0.4983 0.104 Uiso 1 1 calc R
C18 C 0.9209(3) 0.1555(10) 0.4194(3) 0.071(2) Uani 1 1 d .
H18 H 0.9041 0.2226 0.4357 0.085 Uiso 1 1 calc R
C19 C 0.8859(2) 0.4100(8) 0.3558(3) 0.0523(18) Uani 1 1 d .
C20 C 0.8509(3) 0.4061(10) 0.3913(3) 0.065(2) Uani 1 1 d .
H20 H 0.8328 0.3315 0.3893 0.078 Uiso 1 1 calc R
C21 C 0.8428(3) 0.5133(11) 0.4299(4) 0.085(3) Uani 1 1 d .
H21 H 0.8199 0.5078 0.4549 0.102 Uiso 1 1 calc R
C22 C 0.8674(4) 0.6237(12) 0.4314(5) 0.099(3) Uani 1 1 d .
H22 H 0.8618 0.6937 0.4580 0.119 Uiso 1 1 calc R
C23 C 0.9013(4) 0.6353(11) 0.3938(5) 0.097(3) Uani 1 1 d .
H23 H 0.9175 0.7142 0.3935 0.117 Uiso 1 1 calc R
C24 C 0.9103(3) 0.5277(9) 0.3570(4) 0.071(2) Uani 1 1 d .
H24 H 0.9333 0.5340 0.3323 0.085 Uiso 1 1 calc R
C25 C 0.9114(2) 0.1789(9) 0.1275(3) 0.056(2) Uani 1 1 d .
C26 C 0.9242(4) 0.2192(13) 0.0724(4) 0.103(4) Uani 1 1 d .
H26 H 0.9142 0.3009 0.0562 0.123 Uiso 1 1 calc R
C27 C 0.9515(5) 0.1407(17) 0.0405(6) 0.168(8) Uani 1 1 d .
H27 H 0.9593 0.1675 0.0025 0.201 Uiso 1 1 calc R
C28 C 0.9672(5) 0.0215(16) 0.0656(6) 0.152(7) Uani 1 1 d .
H28 H 0.9862 -0.0309 0.0447 0.183 Uiso 1 1 calc R
C29 C 0.9552(3) -0.0203(11) 0.1204(5) 0.093(3) Uani 1 1 d .
H29 H 0.9655 -0.1016 0.1365 0.112 Uiso 1 1 calc R
C30 C 0.9278(3) 0.0581(9) 0.1515(4) 0.066(2) Uani 1 1 d .
H30 H 0.9201 0.0303 0.1893 0.079 Uiso 1 1 calc R
C31 C 0.8490(2) 0.3849(8) 0.1153(3) 0.0487(18) Uani 1 1 d .
C32 C 0.8510(3) 0.5257(9) 0.1123(4) 0.069(2) Uani 1 1 d .
H32 H 0.8687 0.5727 0.1395 0.082 Uiso 1 1 calc R
C33 C 0.8273(3) 0.5965(10) 0.0698(4) 0.075(3) Uani 1 1 d .
H33 H 0.8295 0.6907 0.0682 0.090 Uiso 1 1 calc R
C34 C 0.8003(3) 0.5296(11) 0.0294(4) 0.078(3) Uani 1 1 d .
H34 H 0.7842 0.5781 0.0008 0.094 Uiso 1 1 calc R
C35 C 0.7976(3) 0.3906(10) 0.0321(4) 0.073(3) Uani 1 1 d .
H35 H 0.7792 0.3441 0.0057 0.088 Uiso 1 1 calc R
C36 C 0.8224(3) 0.3197(9) 0.0744(4) 0.068(2) Uani 1 1 d .
H36 H 0.8210 0.2253 0.0749 0.081 Uiso 1 1 calc R
C37 C 0.8149(2) 0.4038(7) 0.2484(2) 0.0366(15) Uani 1 1 d .
H37A H 0.8301 0.4600 0.2215 0.044 Uiso 1 1 calc R
H37B H 0.8179 0.4402 0.2883 0.044 Uiso 1 1 calc R
H37C H 0.7854 0.4017 0.2360 0.044 Uiso 1 1 calc R
C41 C 1.1866(2) 0.3606(8) 0.1980(3) 0.0520(18) Uani 1 1 d .
C42 C 1.2176(2) 0.2776(9) 0.2292(4) 0.058(2) Uani 1 1 d .
C43 C 1.2130(2) 0.2981(8) 0.2921(4) 0.057(2) Uani 1 1 d .
C44 C 1.1800(2) 0.3928(8) 0.3004(3) 0.0530(19) Uani 1 1 d .
C45 C 1.1628(2) 0.4334(8) 0.2425(3) 0.0519(18) Uani 1 1 d .
C46 C 1.1846(3) 0.3888(10) 0.1319(4) 0.083(3) Uani 1 1 d .
H46A H 1.1607 0.4467 0.1221 0.099 Uiso 1 1 calc R
H46B H 1.1814 0.3047 0.1103 0.099 Uiso 1 1 calc R
H46C H 1.2103 0.4330 0.1210 0.099 Uiso 1 1 calc R
C47 C 1.2517(3) 0.1960(11) 0.2027(5) 0.086(3) Uani 1 1 d .
H47A H 1.2486 0.1996 0.1598 0.103 Uiso 1 1 calc R
H47B H 1.2496 0.1033 0.2158 0.103 Uiso 1 1 calc R
H47C H 1.2789 0.2322 0.2155 0.103 Uiso 1 1 calc R
C48 C 1.2419(3) 0.2401(12) 0.3405(5) 0.097(3) Uani 1 1 d .
H48A H 1.2320 0.2664 0.3790 0.116 Uiso 1 1 calc R
H48B H 1.2702 0.2739 0.3362 0.116 Uiso 1 1 calc R
H48C H 1.2419 0.1427 0.3375 0.116 Uiso 1 1 calc R
C49 C 1.1692(3) 0.4581(11) 0.3585(4) 0.083(3) Uani 1 1 d .
H49A H 1.1847 0.4142 0.3910 0.099 Uiso 1 1 calc R
H49B H 1.1393 0.4492 0.3640 0.099 Uiso 1 1 calc R
H49C H 1.1766 0.5527 0.3576 0.099 Uiso 1 1 calc R
C50 C 1.1328(3) 0.5482(9) 0.2296(5) 0.081(3) Uani 1 1 d .
H50A H 1.1260 0.5522 0.1873 0.097 Uiso 1 1 calc R
H50B H 1.1458 0.6321 0.2425 0.097 Uiso 1 1 calc R
H50C H 1.1072 0.5341 0.2507 0.097 Uiso 1 1 calc R
C51 C 1.0672(3) 0.0495(10) 0.2815(4) 0.068(2) Uani 1 1 d .
H51A H 1.0777 -0.0406 0.2724 0.082 Uiso 1 1 calc R
H51B H 1.0432 0.0397 0.3069 0.082 Uiso 1 1 calc R
C52 C 1.0535(2) 0.1218(9) 0.2241(3) 0.059(2) Uani 1 1 d .
H52A H 1.0388 0.2056 0.2332 0.071 Uiso 1 1 calc R
H52B H 1.0344 0.0646 0.2001 0.071 Uiso 1 1 calc R
C53 C 1.1310(3) 0.0360(11) 0.3797(4) 0.075(3) Uani 1 1 d .
C54 C 1.1212(5) -0.1005(13) 0.3823(5) 0.129(6) Uani 1 1 d .
H54 H 1.1010 -0.1377 0.3554 0.155 Uiso 1 1 calc R
C55 C 1.1416(8) -0.1814(15) 0.4251(6) 0.182(10) Uani 1 1 d .
H55 H 1.1358 -0.2741 0.4254 0.218 Uiso 1 1 calc R
C56 C 1.1691(6) -0.131(2) 0.4658(7) 0.156(8) Uani 1 1 d .
H56 H 1.1820 -0.1870 0.4948 0.187 Uiso 1 1 calc R
C57 C 1.1781(4) 0.004(2) 0.4645(6) 0.137(6) Uani 1 1 d .
H57 H 1.1978 0.0385 0.4928 0.165 Uiso 1 1 calc R
C58 C 1.1590(3) 0.0938(15) 0.4222(5) 0.107(4) Uani 1 1 d .
H58 H 1.1649 0.1866 0.4227 0.128 Uiso 1 1 calc R
C59 C 1.0771(2) 0.2692(9) 0.3615(3) 0.059(2) Uani 1 1 d .
C60 C 1.0650(4) 0.2424(11) 0.4180(4) 0.091(3) Uani 1 1 d .
H60 H 1.0743 0.1636 0.4375 0.110 Uiso 1 1 calc R
C61 C 1.0388(5) 0.3328(14) 0.4464(5) 0.130(5) Uani 1 1 d .
H61 H 1.0302 0.3125 0.4847 0.156 Uiso 1 1 calc R
C62 C 1.0251(4) 0.4530(14) 0.4192(5) 0.114(4) Uani 1 1 d .
H62 H 1.0079 0.5138 0.4390 0.137 Uiso 1 1 calc R
C63 C 1.0376(3) 0.4790(12) 0.3625(5) 0.089(3) Uani 1 1 d .
H63 H 1.0289 0.5586 0.3432 0.107 Uiso 1 1 calc R
C64 C 1.0632(3) 0.3877(9) 0.3336(4) 0.066(2) Uani 1 1 d .
H64 H 1.0713 0.4064 0.2949 0.079 Uiso 1 1 calc R
C65 C 1.1123(2) 0.0016(8) 0.1446(3) 0.0523(18) Uani 1 1 d .
C66 C 1.1498(3) -0.0106(8) 0.1135(3) 0.058(2) Uani 1 1 d .
H66 H 1.1691 0.0611 0.1137 0.070 Uiso 1 1 calc R
C67 C 1.1585(3) -0.1275(9) 0.0824(4) 0.066(2) Uani 1 1 d .
H67 H 1.1834 -0.1340 0.0618 0.080 Uiso 1 1 calc R
C68 C 1.1310(4) -0.2327(10) 0.0816(4) 0.078(3) Uani 1 1 d .
H68 H 1.1368 -0.3107 0.0599 0.094 Uiso 1 1 calc R
C69 C 1.0946(4) -0.2244(9) 0.1127(4) 0.081(3) Uani 1 1 d .
H69 H 1.0762 -0.2983 0.1133 0.098 Uiso 1 1 calc R
C70 C 1.0850(3) -0.1084(9) 0.1431(4) 0.063(2) Uani 1 1 d .
H70 H 1.0597 -0.1034 0.1630 0.076 Uiso 1 1 calc R
C71 C 1.0812(2) 0.2677(8) 0.1224(3) 0.0535(19) Uani 1 1 d .
C72 C 1.0537(3) 0.3736(9) 0.1348(4) 0.067(2) Uani 1 1 d .
H72 H 1.0461 0.3883 0.1740 0.080 Uiso 1 1 calc R
C73 C 1.0379(3) 0.4564(11) 0.0902(6) 0.091(3) Uani 1 1 d .
H73 H 1.0190 0.5256 0.0988 0.109 Uiso 1 1 calc R
C74 C 1.0504(3) 0.4362(12) 0.0310(6) 0.094(4) Uani 1 1 d .
H74 H 1.0407 0.4949 0.0008 0.112 Uiso 1 1 calc R
C75 C 1.0763(3) 0.3318(12) 0.0180(5) 0.092(3) Uani 1 1 d .
H75 H 1.0834 0.3166 -0.0214 0.110 Uiso 1 1 calc R
C76 C 1.0924(3) 0.2471(11) 0.0634(4) 0.076(3) Uani 1 1 d .
H76 H 1.1106 0.1764 0.0544 0.091 Uiso 1 1 calc R
C77 C 1.1774(2) 0.0132(8) 0.2569(3) 0.0483(18) Uani 1 1 d .
H77A H 1.1597 -0.0386 0.2825 0.058 Uiso 1 1 calc R
H77B H 1.2061 0.0127 0.2732 0.058 Uiso 1 1 calc R
H77C H 1.1765 -0.0265 0.2176 0.058 Uiso 1 1 calc R
B1 B 0.7608(4) -0.0909(12) -0.0032(4) 0.075(3) Uani 1 1 d .
B41 B 0.9983(7) -0.305(2) 0.2233(11) 0.134(7) Uiso 1 1 d .

loop_
_atom_site_aniso_label
_atom_site_aniso_U_11
_atom_site_aniso_U_22
_atom_site_aniso_U_33
_atom_site_aniso_U_23
_atom_site_aniso_U_13
_atom_site_aniso_U_12
Fe1 0.0430(5) 0.0431(6) 0.0346(5) 0.0012(4) 0.0021(4) -0.0037(4)
Fe4 0.0425(6) 0.0480(7) 0.0395(5) -0.0002(4) 0.0000(4) -0.0007(5)
P1 0.0430(10) 0.0533(12) 0.0411(9) 0.0025(8) 0.0007(7) -0.0086(8)
P2 0.0520(10) 0.0486(12) 0.0378(9) 0.0062(8) 0.0061(7) -0.0025(9)
P41 0.0585(12) 0.0576(13) 0.0421(10) 0.0056(9) 0.0066(8) -0.0010(10)
P42 0.0427(10) 0.0497(12) 0.0427(9) 0.0014(8) 0.0006(7) -0.0047(8)
C1 0.057(4) 0.058(5) 0.037(4) -0.001(3) 0.005(3) -0.019(4)
C2 0.047(4) 0.046(5) 0.061(5) 0.004(4) -0.007(3) -0.007(3)
C3 0.054(4) 0.044(4) 0.050(4) -0.010(3) 0.001(3) -0.011(3)
C4 0.049(4) 0.048(5) 0.046(4) 0.000(3) -0.002(3) -0.005(3)
C5 0.051(4) 0.054(5) 0.051(4) -0.001(4) 0.010(3) -0.011(4)
C6 0.111(8) 0.082(7) 0.046(4) 0.015(4) -0.002(4) -0.043(6)
C7 0.076(6) 0.047(5) 0.099(7) 0.010(5) -0.004(5) 0.000(4)
C8 0.077(6) 0.060(5) 0.056(5) -0.014(4) 0.010(4) -0.013(4)
C9 0.053(5) 0.092(7) 0.076(6) 0.005(5) -0.009(4) -0.003(5)
C10 0.058(5) 0.094(7) 0.085(6) -0.028(5) 0.030(4) -0.020(5)
C11 0.047(4) 0.070(6) 0.059(4) 0.007(4) 0.007(3) -0.017(4)
C12 0.059(5) 0.070(6) 0.061(5) 0.006(4) 0.012(4) -0.023(4)
C13 0.050(4) 0.064(5) 0.052(4) 0.011(4) -0.001(3) -0.012(4)
C14 0.058(5) 0.071(6) 0.060(5) 0.007(4) -0.008(4) -0.006(4)
C15 0.048(5) 0.068(6) 0.097(7) 0.016(5) -0.011(4) 0.000(4)
C16 0.067(6) 0.092(8) 0.100(8) 0.041(6) -0.025(5) -0.020(6)
C17 0.087(7) 0.108(9) 0.064(6) 0.032(6) -0.002(5) 0.006(7)
C18 0.079(6) 0.086(7) 0.047(4) 0.014(4) -0.006(4) -0.003(5)
C19 0.052(4) 0.062(5) 0.043(4) -0.007(3) -0.004(3) -0.008(4)
C20 0.063(5) 0.075(6) 0.057(5) -0.007(4) 0.006(4) -0.017(4)
C21 0.082(7) 0.098(8) 0.074(6) -0.034(6) 0.005(5) -0.002(6)
C22 0.120(10) 0.079(8) 0.097(8) -0.032(6) -0.008(7) 0.004(7)
C23 0.136(10) 0.057(6) 0.099(8) -0.011(6) 0.002(7) -0.027(7)
C24 0.071(6) 0.064(6) 0.078(6) -0.006(5) 0.002(4) -0.016(5)
C25 0.050(4) 0.071(6) 0.048(4) 0.011(4) 0.006(3) 0.007(4)
C26 0.107(8) 0.125(10) 0.079(7) 0.042(6) 0.042(6) 0.055(7)
C27 0.199(15) 0.217(17) 0.095(8) 0.073(10) 0.098(10) 0.140(13)
C28 0.179(14) 0.182(14) 0.102(9) 0.045(9) 0.080(9) 0.124(12)
C29 0.089(7) 0.091(8) 0.100(8) 0.007(6) 0.014(6) 0.036(6)
C30 0.071(5) 0.072(6) 0.054(5) 0.012(4) 0.011(4) 0.014(5)
C31 0.057(4) 0.051(5) 0.039(4) 0.002(3) 0.011(3) 0.008(3)
C32 0.102(7) 0.057(6) 0.047(4) 0.001(4) 0.010(4) 0.000(5)
C33 0.103(7) 0.068(6) 0.054(5) 0.009(5) 0.014(5) 0.024(5)
C34 0.092(7) 0.091(8) 0.053(5) 0.016(5) 0.011(5) 0.042(6)
C35 0.070(6) 0.081(7) 0.068(6) 0.002(5) -0.008(4) 0.019(5)
C36 0.081(6) 0.063(6) 0.059(5) 0.008(4) -0.006(4) 0.012(5)
C37 0.044(4) 0.046(4) 0.019(3) -0.002(3) 0.003(2) -0.008(3)
C41 0.054(4) 0.053(5) 0.049(4) 0.000(4) 0.004(3) -0.014(4)
C42 0.037(4) 0.064(5) 0.072(5) -0.012(4) 0.008(3) -0.007(4)
C43 0.047(4) 0.060(5) 0.064(5) 0.003(4) -0.009(3) -0.013(4)
C44 0.045(4) 0.067(5) 0.047(4) -0.009(4) -0.003(3) -0.012(4)
C45 0.048(4) 0.049(5) 0.058(4) -0.003(4) -0.003(3) -0.006(3)
C46 0.103(7) 0.086(7) 0.058(5) 0.011(5) 0.004(5) -0.046(6)
C47 0.060(5) 0.094(8) 0.106(8) -0.016(6) 0.028(5) -0.003(5)
C48 0.078(7) 0.123(10) 0.087(7) 0.008(7) -0.030(5) -0.002(6)
C49 0.089(7) 0.092(7) 0.069(6) -0.033(5) 0.011(5) -0.032(6)
C50 0.087(7) 0.041(5) 0.114(8) 0.015(5) -0.007(6) -0.010(5)
C51 0.071(5) 0.075(6) 0.060(5) -0.002(4) 0.021(4) -0.022(5)
C52 0.046(4) 0.076(6) 0.055(4) -0.006(4) 0.003(3) -0.012(4)
C53 0.093(7) 0.079(7) 0.055(5) 0.016(5) 0.029(5) 0.020(5)
C54 0.246(17) 0.083(9) 0.058(6) 0.008(6) 0.014(8) 0.058(10)
C55 0.39(3) 0.090(10) 0.070(8) 0.021(8) 0.052(13) 0.112(15)
C56 0.23(2) 0.159(16) 0.083(9) 0.048(11) 0.049(11) 0.129(15)
C57 0.108(10) 0.217(18) 0.087(8) 0.073(11) 0.003(7) 0.048(11)
C58 0.073(7) 0.154(12) 0.093(8) 0.046(8) -0.009(6) 0.013(7)
C59 0.050(4) 0.072(6) 0.056(4) 0.004(4) 0.006(3) 0.003(4)
C60 0.122(9) 0.090(8) 0.065(6) 0.017(5) 0.041(6) 0.039(6)
C61 0.189(14) 0.127(11) 0.079(7) 0.021(7) 0.069(8) 0.066(10)
C62 0.124(10) 0.127(11) 0.095(8) 0.004(8) 0.041(7) 0.049(9)
C63 0.085(7) 0.097(8) 0.086(7) 0.007(6) 0.011(5) 0.021(6)
C64 0.064(5) 0.076(6) 0.057(5) 0.009(4) 0.002(4) 0.003(5)
C65 0.065(5) 0.048(5) 0.044(4) 0.002(3) -0.003(3) -0.005(4)
C66 0.060(5) 0.053(5) 0.062(5) -0.007(4) 0.009(4) -0.005(4)
C67 0.077(6) 0.061(6) 0.062(5) -0.001(4) 0.008(4) 0.014(5)
C68 0.118(8) 0.051(6) 0.065(6) -0.010(4) 0.000(5) 0.013(6)
C69 0.119(8) 0.044(6) 0.082(6) -0.002(5) 0.012(6) -0.021(5)
C70 0.072(5) 0.058(6) 0.060(5) 0.005(4) 0.000(4) -0.017(4)
C71 0.053(4) 0.048(5) 0.058(5) 0.004(4) -0.010(3) -0.005(4)
C72 0.067(5) 0.052(5) 0.079(6) -0.003(4) -0.017(4) 0.003(4)
C73 0.072(6) 0.066(7) 0.131(10) 0.018(7) -0.034(6) -0.003(5)
C74 0.073(7) 0.085(8) 0.119(9) 0.044(7) -0.031(6) -0.007(6)
C75 0.091(7) 0.110(9) 0.072(6) 0.029(6) -0.006(5) 0.008(7)
C76 0.077(6) 0.090(7) 0.060(5) 0.019(5) 0.004(4) 0.002(5)
C77 0.044(4) 0.067(5) 0.033(3) 0.000(3) -0.002(3) -0.018(3)
B1 0.101(8) 0.077(8) 0.044(5) -0.008(5) -0.023(5) 0.008(6)

loop_
_atom_type_symbol
_atom_type_description
_atom_type_scat_dispersion_real
_atom_type_scat_dispersion_imag
_atom_type_scat_source
C C 0.0033 0.0016 'International Tables Vol C Tables 4.2.6.8 and 6.1.1.4'
H H 0.0000 0.0000 'International Tables Vol C Tables 4.2.6.8 and 6.1.1.4'
B B 0.0013 0.0007 'International Tables Vol C Tables 4.2.6.8 and 6.1.1.4'
F F 0.0171 0.0103 'International Tables Vol C Tables 4.2.6.8 and 6.1.1.4'
P P 0.1023 0.0942 'International Tables Vol C Tables 4.2.6.8 and 6.1.1.4'
Fe Fe 0.3463 0.8444 'International Tables Vol C Tables 4.2.6.8 and 6.1.1.4'

loop_
_geom_angle_atom_site_label_1
_geom_angle_atom_site_label_2
_geom_angle_atom_site_label_3
_geom_angle
B41 F41 F45 56.5(12)
F46 F43 B41 64.7(16)
F41 F45 B41 51.0(11)
F43 F46 B41 70.8(18)
C37 Fe1 C5 88.7(3)
C37 Fe1 C1 119.6(3)
C5 Fe1 C1 39.1(3)
C37 Fe1 C4 94.9(3)
C5 Fe1 C4 39.0(3)
C1 Fe1 C4 64.7(3)
C37 Fe1 C3 129.7(3)
C5 Fe1 C3 64.4(3)
C1 Fe1 C3 64.2(3)
C4 Fe1 C3 37.6(3)
C37 Fe1 C2 153.2(3)
C5 Fe1 C2 64.6(3)
C1 Fe1 C2 38.1(3)
C4 Fe1 C2 63.8(3)
C3 Fe1 C2 38.3(3)
C37 Fe1 P2 83.56(17)
C5 Fe1 P2 147.4(2)
C1 Fe1 P2 156.0(2)
C4 Fe1 P2 110.14(19)
C3 Fe1 P2 96.97(19)
C2 Fe1 P2 118.0(2)
C37 Fe1 P1 91.76(17)
C5 Fe1 P1 127.2(2)
C1 Fe1 P1 99.6(2)
C4 Fe1 P1 164.2(2)
C3 Fe1 P1 138.5(2)
C2 Fe1 P1 105.19(19)
P2 Fe1 P1 84.77(7)
C77 Fe4 C41 120.3(3)
C77 Fe4 C42 88.8(3)
C41 Fe4 C42 39.1(3)
C77 Fe4 C43 93.5(3)
C41 Fe4 C43 64.9(3)
C42 Fe4 C43 38.8(3)
C77 Fe4 C45 154.0(3)
C41 Fe4 C45 39.5(3)
C42 Fe4 C45 65.5(3)
C43 Fe4 C45 64.3(3)
C77 Fe4 C44 127.7(3)
C41 Fe4 C44 64.9(3)
C42 Fe4 C44 64.6(3)
C43 Fe4 C44 37.8(3)
C45 Fe4 C44 38.4(3)
C77 Fe4 P41 84.77(19)
C41 Fe4 P41 154.5(2)
C42 Fe4 P41 150.1(2)
C43 Fe4 P41 112.4(2)
C45 Fe4 P41 115.4(2)
C44 Fe4 P41 97.0(2)
C77 Fe4 P42 92.82(19)
C41 Fe4 P42 97.7(2)
C42 Fe4 P42 125.0(2)
C43 Fe4 P42 162.4(2)
C45 Fe4 P42 104.9(2)
C44 Fe4 P42 139.4(2)
P41 Fe4 P42 84.62(8)
C19 P1 C13 102.2(4)
C19 P1 C11 105.5(4)
C13 P1 C11 103.1(4)
C19 P1 Fe1 113.0(2)
C13 P1 Fe1 123.1(3)
C11 P1 Fe1 108.3(3)
C31 P2 C25 102.6(3)
C31 P2 C12 106.3(4)
C25 P2 C12 100.4(4)
C31 P2 Fe1 116.1(2)
C25 P2 Fe1 122.6(3)
C12 P2 Fe1 106.8(2)
C51 P41 C59 100.8(4)
C51 P41 C53 105.8(5)
C59 P41 C53 103.0(4)
C51 P41 Fe4 107.6(3)
C59 P41 Fe4 122.2(3)
C53 P41 Fe4 115.4(3)
C65 P42 C71 102.5(3)
C65 P42 C52 104.0(4)
C71 P42 C52 102.6(4)
C65 P42 Fe4 111.7(3)
C71 P42 Fe4 125.5(3)
C52 P42 Fe4 108.3(2)
C2 C1 C5 108.9(6)
C2 C1 C6 124.4(8)
C5 C1 C6 125.6(7)
C2 C1 Fe1 73.3(4)
C5 C1 Fe1 70.3(4)
C6 C1 Fe1 131.9(5)
C1 C2 C3 107.3(7)
C1 C2 C7 126.2(7)
C3 C2 C7 125.4(7)
C1 C2 Fe1 68.6(4)
C3 C2 Fe1 70.7(4)
C7 C2 Fe1 135.2(5)
C4 C3 C2 108.1(6)
C4 C3 C8 126.0(7)
C2 C3 C8 124.9(7)
C4 C3 Fe1 70.0(4)
C2 C3 Fe1 71.0(4)
C8 C3 Fe1 133.6(5)
C3 C4 C5 108.7(6)
C3 C4 C9 126.7(7)
C5 C4 C9 124.3(7)
C3 C4 Fe1 72.4(4)
C5 C4 Fe1 69.4(4)
C9 C4 Fe1 129.2(6)
C1 C5 C4 107.0(6)
C1 C5 C10 126.7(7)
C4 C5 C10 126.1(7)
C1 C5 Fe1 70.6(4)
C4 C5 Fe1 71.7(4)
C10 C5 Fe1 127.9(6)
C1 C6 H6A 109.5
C1 C6 H6B 109.5
H6A C6 H6B 109.5
C1 C6 H6C 109.5
H6A C6 H6C 109.5
H6B C6 H6C 109.5
C2 C7 H7A 109.5
C2 C7 H7B 109.5
H7A C7 H7B 109.5
C2 C7 H7C 109.5
H7A C7 H7C 109.5
H7B C7 H7C 109.5
C3 C8 H8A 109.5
C3 C8 H8B 109.5
H8A C8 H8B 109.5
C3 C8 H8C 109.5
H8A C8 H8C 109.5
H8B C8 H8C 109.5
C4 C9 H9A 109.5
C4 C9 H9B 109.5
H9A C9 H9B 109.5
C4 C9 H9C 109.5
H9A C9 H9C 109.5
H9B C9 H9C 109.5
C5 C10 H10A 109.5
C5 C10 H10B 109.5
H10A C10 H10B 109.5
C5 C10 H10C 109.5
H10A C10 H10C 109.5
H10B C10 H10C 109.5
C12 C11 P1 107.6(5)
C12 C11 H11A 110.2
P1 C11 H11A 110.2
C12 C11 H11B 110.2
P1 C11 H11B 110.2
H11A C11 H11B 108.5
C11 C12 P2 107.1(5)
C11 C12 H12A 110.3
P2 C12 H12A 110.3
C11 C12 H12B 110.3
P2 C12 H12B 110.3
H12A C12 H12B 108.6
C18 C13 C14 117.6(8)
C18 C13 P1 122.5(7)
C14 C13 P1 119.9(6)
C15 C14 C13 120.4(8)
C15 C14 H14 119.8
C13 C14 H14 119.8
C14 C15 C16 121.5(10)
C14 C15 H15 119.3
C16 C15 H15 119.3
C17 C16 C15 119.1(9)
C17 C16 H16 120.5
C15 C16 H16 120.4
C16 C17 C18 120.3(10)
C16 C17 H17 119.9
C18 C17 H17 119.9
C17 C18 C13 121.1(10)
C17 C18 H18 119.5
C13 C18 H18 119.4
C24 C19 C20 117.7(8)
C24 C19 P1 122.5(6)
C20 C19 P1 119.7(6)
C19 C20 C21 120.4(8)
C19 C20 H20 119.8
C21 C20 H20 119.8
C22 C21 C20 120.6(10)
C22 C21 H21 119.7
C20 C21 H21 119.7
C21 C22 C23 120.8(10)
C21 C22 H22 119.6
C23 C22 H22 119.6
C22 C23 C24 118.7(10)
C22 C23 H23 120.6
C24 C23 H23 120.6
C19 C24 C23 121.6(9)
C19 C24 H24 119.2
C23 C24 H24 119.2
C26 C25 C30 118.2(8)
C26 C25 P2 121.4(7)
C30 C25 P2 120.1(6)
C25 C26 C27 121.1(10)
C25 C26 H26 119.4
C27 C26 H26 119.5
C28 C27 C26 119.0(10)
C28 C27 H27 120.5
C26 C27 H27 120.5
C29 C28 C27 121.0(10)
C29 C28 H28 119.5
C27 C28 H28 119.5
C28 C29 C30 119.5(10)
C28 C29 H29 120.3
C30 C29 H29 120.3
C29 C30 C25 121.1(8)
C29 C30 H30 119.4
C25 C30 H30 119.4
C36 C31 C32 117.6(8)
C36 C31 P2 119.5(6)
C32 C31 P2 122.9(6)
C33 C32 C31 121.0(9)
C33 C32 H32 119.5
C31 C32 H32 119.5
C32 C33 C34 120.8(9)
C32 C33 H33 119.6
C34 C33 H33 119.6
C35 C34 C33 119.0(9)
C35 C34 H34 120.5
C33 C34 H34 120.5
C34 C35 C36 119.8(9)
C34 C35 H35 120.1
C36 C35 H35 120.1
C31 C36 C35 121.9(9)
C31 C36 H36 119.1
C35 C36 H36 119.1
Fe1 C37 H37A 109.5
Fe1 C37 H37B 109.5
H37A C37 H37B 109.5
Fe1 C37 H37C 109.5
H37A C37 H37C 109.5
H37B C37 H37C 109.5
C42 C41 C45 107.9(6)
C42 C41 C46 125.7(8)
C45 C41 C46 125.4(8)
C42 C41 Fe4 70.6(4)
C45 C41 Fe4 71.7(4)
C46 C41 Fe4 132.2(5)
C41 C42 C43 107.6(7)
C41 C42 C47 127.2(8)
C43 C42 C47 124.9(8)
C41 C42 Fe4 70.3(4)
C43 C42 Fe4 71.5(4)
C47 C42 Fe4 128.5(6)
C44 C43 C42 109.1(7)
C44 C43 C48 125.8(8)
C42 C43 C48 124.8(8)
C44 C43 Fe4 72.2(4)
C42 C43 Fe4 69.7(4)
C48 C43 Fe4 129.3(7)
C43 C44 C45 108.5(6)
C43 C44 C49 126.2(7)
C45 C44 C49 124.6(8)
C43 C44 Fe4 70.0(4)
C45 C44 Fe4 70.2(4)
C49 C44 Fe4 133.1(6)
C44 C45 C41 106.9(7)
C44 C45 C50 126.6(7)
C41 C45 C50 125.4(7)
C44 C45 Fe4 71.5(5)
C41 C45 Fe4 68.8(4)
C50 C45 Fe4 133.9(5)
C41 C46 H46A 109.5
C41 C46 H46B 109.5
H46A C46 H46B 109.5
C41 C46 H46C 109.5
H46A C46 H46C 109.5
H46B C46 H46C 109.5
C42 C47 H47A 109.5
C42 C47 H47B 109.5
H47A C47 H47B 109.5
C42 C47 H47C 109.5
H47A C47 H47C 109.5
H47B C47 H47C 109.5
C43 C48 H48A 109.4
C43 C48 H48B 109.5
H48A C48 H48B 109.5
C43 C48 H48C 109.5
H48A C48 H48C 109.5
H48B C48 H48C 109.5
C44 C49 H49A 109.5
C44 C49 H49B 109.4
H49A C49 H49B 109.5
C44 C49 H49C 109.5
H49A C49 H49C 109.5
H49B C49 H49C 109.5
C45 C50 H50A 109.5
C45 C50 H50B 109.5
H50A C50 H50B 109.5
C45 C50 H50C 109.5
H50A C50 H50C 109.5
H50B C50 H50C 109.5
C52 C51 P41 109.2(6)
C52 C51 H51A 109.8
P41 C51 H51A 109.8
C52 C51 H51B 109.9
P41 C51 H51B 109.9
H51A C51 H51B 108.3
C51 C52 P42 107.8(5)
C51 C52 H52A 110.1
P42 C52 H52A 110.2
C51 C52 H52B 110.1
P42 C52 H52B 110.2
H52A C52 H52B 108.5
C54 C53 C58 120.5(11)
C54 C53 P41 122.1(9)
C58 C53 P41 117.4(9)
C53 C54 C55 119.4(15)
C53 C54 H54 120.3
C55 C54 H54 120.3
C56 C55 C54 122.0(16)
C56 C55 H55 119.0
C54 C55 H55 119.0
C55 C56 C57 118.9(14)
C55 C56 H56 120.6
C57 C56 H56 120.5
C56 C57 C58 122.9(16)
C56 C57 H57 118.5
C58 C57 H57 118.5
C53 C58 C57 116.2(14)
C53 C58 H58 121.9
C57 C58 H58 121.9
C60 C59 C64 119.1(8)
C60 C59 P41 121.4(7)
C64 C59 P41 119.5(6)
C59 C60 C61 119.8(10)
C59 C60 H60 120.1
C61 C60 H60 120.1
C60 C61 C62 121.8(10)
C60 C61 H61 119.1
C62 C61 H61 119.1
C63 C62 C61 117.8(10)
C63 C62 H62 121.1
C61 C62 H62 121.1
C62 C63 C64 120.5(10)
C62 C63 H63 119.7
C64 C63 H63 119.7
C63 C64 C59 121.0(8)
C63 C64 H64 119.5
C59 C64 H64 119.5
C70 C65 C66 117.2(8)
C70 C65 P42 123.5(6)
C66 C65 P42 119.3(6)
C67 C66 C65 120.7(8)
C67 C66 H66 119.6
C65 C66 H66 119.6
C68 C67 C66 120.6(8)
C68 C67 H67 119.7
C66 C67 H67 119.7
C67 C68 C69 119.8(9)
C67 C68 H68 120.0
C69 C68 H68 120.1
C70 C69 C68 120.6(9)
C70 C69 H69 119.7
C68 C69 H69 119.7
C69 C70 C65 121.1(8)
C69 C70 H70 119.5
C65 C70 H70 119.5
C72 C71 C76 118.8(8)
C72 C71 P42 119.7(6)
C76 C71 P42 121.5(7)
C73 C72 C71 121.0(10)
C73 C72 H72 119.5
C71 C72 H72 119.5
C72 C73 C74 119.4(10)
C72 C73 H73 120.3
C74 C73 H73 120.3
C75 C74 C73 120.3(10)
C75 C74 H74 119.8
C73 C74 H74 119.8
C74 C75 C76 120.2(10)
C74 C75 H75 119.9
C76 C75 H75 119.9
C75 C76 C71 120.2(10)
C75 C76 H76 119.9
C71 C76 H76 119.9
Fe4 C77 H77A 109.5
Fe4 C77 H77B 109.5
H77A C77 H77B 109.5
Fe4 C77 H77C 109.5
H77A C77 H77C 109.5
H77B C77 H77C 109.5
F1 B1 F4 111.1(10)
F1 B1 F3 107.2(10)
F4 B1 F3 107.9(10)
F1 B1 F2 112.8(11)
F4 B1 F2 109.6(9)
F3 B1 F2 108.0(8)
F42 B41 F44 97.7(19)
F42 B41 F41 127(2)
F44 B41 F41 89.1(18)
F42 B41 F46 90.7(19)
F44 B41 F46 104.0(19)
F41 B41 F46 138(2)
F42 B41 F45 101.4(18)
F44 B41 F45 159(2)
F41 B41 F45 72.5(15)
F46 B41 F45 84.5(16)
F42 B41 F43 133(2)
F44 B41 F43 84.4(15)
F41 B41 F43 99.7(19)
F46 B41 F43 44.6(11)
F45 B41 F43 88.8(15)

loop_
_geom_bond_atom_site_label_1
_geom_bond_atom_site_label_2
_geom_bond_distance
F1 B1 1.270(12)
F2 B1 1.371(13)
F3 B1 1.378(13)
F4 B1 1.351(13)
F41 B41 1.38(3)
F41 F45 1.69(2)
F42 B41 1.24(2)
F43 F46 1.11(2)
F43 B41 1.49(3)
F44 B41 1.34(2)
F45 B41 1.48(2)
F46 B41 1.43(3)
Fe1 C37 2.109(7)
Fe1 C5 2.126(7)
Fe1 C1 2.130(7)
Fe1 C4 2.156(7)
Fe1 C3 2.188(7)
Fe1 C2 2.191(8)
Fe1 P2 2.262(2)
Fe1 P1 2.275(2)
Fe4 C77 2.102(8)
Fe4 C41 2.137(7)
Fe4 C42 2.141(7)
Fe4 C43 2.164(7)
Fe4 C45 2.176(8)
Fe4 C44 2.194(7)
Fe4 P41 2.259(2)
Fe4 P42 2.292(2)
P1 C19 1.820(8)
P1 C13 1.823(8)
P1 C11 1.846(7)
P2 C31 1.811(7)
P2 C25 1.813(8)
P2 C12 1.831(8)
P41 C51 1.818(8)
P41 C59 1.832(8)
P41 C53 1.837(9)
P42 C65 1.810(8)
P42 C71 1.820(7)
P42 C52 1.836(7)
C1 C2 1.411(10)
C1 C5 1.423(11)
C1 C6 1.494(10)
C2 C3 1.437(10)
C2 C7 1.500(11)
C3 C4 1.402(10)
C3 C8 1.502(10)
C4 C5 1.429(9)
C4 C9 1.494(10)
C5 C10 1.482(11)
C6 H6A 0.9600
C6 H6B 0.9600
C6 H6C 0.9600
C7 H7A 0.9600
C7 H7B 0.9600
C7 H7C 0.9600
C8 H8A 0.9600
C8 H8B 0.9600
C8 H8C 0.9600
C9 H9A 0.9600
C9 H9B 0.9600
C9 H9C 0.9600
C10 H10A 0.9600
C10 H10B 0.9600
C10 H10C 0.9600
C11 C12 1.522(11)
C11 H11A 0.9700
C11 H11B 0.9700
C12 H12A 0.9700
C12 H12B 0.9700
C13 C18 1.370(11)
C13 C14 1.396(12)
C14 C15 1.357(11)
C14 H14 0.9300
C15 C16 1.360(13)
C15 H15 0.9300
C16 C17 1.360(15)
C16 H16 0.9300
C17 C18 1.381(12)
C17 H17 0.9300
C18 H18 0.9300
C19 C24 1.389(11)
C19 C20 1.385(10)
C20 C21 1.393(12)
C20 H20 0.9300
C21 C22 1.334(15)
C21 H21 0.9300
C22 C23 1.391(16)
C22 H22 0.9300
C23 C24 1.378(14)
C23 H23 0.9300
C24 H24 0.9300
C25 C26 1.370(11)
C25 C30 1.394(11)
C26 C27 1.377(14)
C26 H26 0.9300
C27 C28 1.382(17)
C27 H27 0.9300
C28 C29 1.358(14)
C28 H28 0.9300
C29 C30 1.368(12)
C29 H29 0.9300
C30 H30 0.9300
C31 C36 1.371(11)
C31 C32 1.388(11)
C32 C33 1.371(12)
C32 H32 0.9300
C33 C34 1.379(14)
C33 H33 0.9300
C34 C35 1.371(14)
C34 H34 0.9300
C35 C36 1.387(11)
C35 H35 0.9300
C36 H36 0.9300
C37 H37A 0.9600
C37 H37B 0.9600
C37 H37C 0.9600
C41 C42 1.431(11)
C41 C45 1.456(10)
C41 C46 1.500(10)
C42 C43 1.432(11)
C42 C47 1.483(11)
C43 C44 1.411(11)
C43 C48 1.496(11)
C44 C45 1.437(10)
C44 C49 1.499(10)
C45 C50 1.493(11)
C46 H46A 0.9600
C46 H46B 0.9600
C46 H46C 0.9600
C47 H47A 0.9600
C47 H47B 0.9600
C47 H47C 0.9600
C48 H48A 0.9600
C48 H48B 0.9600
C48 H48C 0.9600
C49 H49A 0.9600
C49 H49B 0.9600
C49 H49C 0.9600
C50 H50A 0.9600
C50 H50B 0.9600
C50 H50C 0.9600
C51 C52 1.511(11)
C51 H51A 0.9700
C51 H51B 0.9700
C52 H52A 0.9700
C52 H52B 0.9700
C53 C54 1.380(16)
C53 C58 1.389(15)
C54 C55 1.380(18)
C54 H54 0.9300
C55 C56 1.33(3)
C55 H55 0.9300
C56 C57 1.36(2)
C56 H56 0.9300
C57 C58 1.410(15)
C57 H57 0.9300
C58 H58 0.9300
C59 C60 1.357(11)
C59 C64 1.383(11)
C60 C61 1.384(14)
C60 H60 0.9300
C61 C62 1.390(16)
C61 H61 0.9300
C62 C63 1.365(14)
C62 H62 0.9300
C63 C64 1.385(13)
C63 H63 0.9300
C64 H64 0.9300
C65 C70 1.381(11)
C65 C66 1.401(10)
C66 C67 1.375(11)
C66 H66 0.9300
C67 C68 1.348(13)
C67 H67 0.9300
C68 C69 1.368(14)
C68 H68 0.9300
C69 C70 1.367(12)
C69 H69 0.9300
C70 H70 0.9300
C71 C72 1.388(11)
C71 C76 1.392(11)
C72 C73 1.364(12)
C72 H72 0.9300
C73 C74 1.408(16)
C73 H73 0.9300
C74 C75 1.350(15)
C74 H74 0.9300
C75 C76 1.392(12)
C75 H75 0.9300
C76 H76 0.9300
C77 H77A 0.9600
C77 H77B 0.9600
C77 H77C 0.9600

loop_
_geom_torsion_atom_site_label_1
_geom_torsion_atom_site_label_2
_geom_torsion_atom_site_label_3
_geom_torsion_atom_site_label_4
_geom_torsion
C37 Fe1 P1 C19 27.4(3)
C5 Fe1 P1 C19 -62.2(4)
C1 Fe1 P1 C19 -93.0(3)
C4 Fe1 P1 C19 -87.6(8)
C3 Fe1 P1 C19 -154.6(4)
C2 Fe1 P1 C19 -131.6(3)
P2 Fe1 P1 C19 110.8(3)
C37 Fe1 P1 C13 151.0(3)
C5 Fe1 P1 C13 61.3(4)
C1 Fe1 P1 C13 30.6(4)
C4 Fe1 P1 C13 35.9(8)
C3 Fe1 P1 C13 -31.1(4)
C2 Fe1 P1 C13 -8.1(4)
P2 Fe1 P1 C13 -125.7(3)
C37 Fe1 P1 C11 -89.0(3)
C5 Fe1 P1 C11 -178.7(4)
C1 Fe1 P1 C11 150.6(4)
C4 Fe1 P1 C11 155.9(8)
C3 Fe1 P1 C11 88.9(4)
C2 Fe1 P1 C11 111.9(4)
P2 Fe1 P1 C11 -5.7(3)
C37 Fe1 P2 C31 -46.2(3)
C5 Fe1 P2 C31 31.1(5)
C1 Fe1 P2 C31 119.4(6)
C4 Fe1 P2 C31 46.7(4)
C3 Fe1 P2 C31 83.1(3)
C2 Fe1 P2 C31 117.0(4)
P1 Fe1 P2 C31 -138.6(3)
C37 Fe1 P2 C25 -173.2(3)
C5 Fe1 P2 C25 -95.9(5)
C1 Fe1 P2 C25 -7.6(6)
C4 Fe1 P2 C25 -80.3(4)
C3 Fe1 P2 C25 -43.9(4)
C2 Fe1 P2 C25 -10.0(4)
P1 Fe1 P2 C25 94.4(3)
C37 Fe1 P2 C12 72.2(4)
C5 Fe1 P2 C12 149.5(5)
C1 Fe1 P2 C12 -122.2(6)
C4 Fe1 P2 C12 165.0(4)
C3 Fe1 P2 C12 -158.5(4)
C2 Fe1 P2 C12 -124.6(4)
P1 Fe1 P2 C12 -20.2(3)
C77 Fe4 P41 C51 -77.1(4)
C41 Fe4 P41 C51 112.9(6)
C42 Fe4 P41 C51 -155.5(6)
C43 Fe4 P41 C51 -168.7(4)
C45 Fe4 P41 C51 120.2(4)
C44 Fe4 P41 C51 155.5(4)
P42 Fe4 P41 C51 16.3(3)
C77 Fe4 P41 C59 167.3(4)
C41 Fe4 P41 C59 -2.7(6)
C42 Fe4 P41 C59 88.9(6)
C43 Fe4 P41 C59 75.7(4)
C45 Fe4 P41 C59 4.5(4)
C44 Fe4 P41 C59 39.8(4)
P42 Fe4 P41 C59 -99.4(3)
C77 Fe4 P41 C53 40.8(4)
C41 Fe4 P41 C53 -129.2(6)
C42 Fe4 P41 C53 -37.6(6)
C43 Fe4 P41 C53 -50.8(5)
C45 Fe4 P41 C53 -122.0(4)
C44 Fe4 P41 C53 -86.7(4)
P42 Fe4 P41 C53 134.1(4)
C77 Fe4 P42 C65 -21.1(3)
C41 Fe4 P42 C65 100.0(3)
C42 Fe4 P42 C65 69.4(4)
C43 Fe4 P42 C65 89.7(8)
C45 Fe4 P42 C65 139.6(3)
C44 Fe4 P42 C65 160.0(4)
P41 Fe4 P42 C65 -105.5(3)
C77 Fe4 P42 C71 -146.0(4)
C41 Fe4 P42 C71 -24.9(4)
C42 Fe4 P42 C71 -55.5(4)
C43 Fe4 P42 C71 -35.2(9)
C45 Fe4 P42 C71 14.7(4)
C44 Fe4 P42 C71 35.1(5)
P41 Fe4 P42 C71 129.6(3)
C77 Fe4 P42 C52 92.8(4)
C41 Fe4 P42 C52 -146.1(4)
C42 Fe4 P42 C52 -176.7(4)
C43 Fe4 P42 C52 -156.4(8)
C45 Fe4 P42 C52 -106.5(4)
C44 Fe4 P42 C52 -86.1(4)
P41 Fe4 P42 C52 8.4(3)
C37 Fe1 C1 C2 160.1(4)
C5 Fe1 C1 C2 117.9(6)
C4 Fe1 C1 C2 79.2(4)
C3 Fe1 C1 C2 37.3(4)
P2 Fe1 C1 C2 -3.5(8)
P1 Fe1 C1 C2 -102.4(4)
C37 Fe1 C1 C5 42.2(5)
C4 Fe1 C1 C5 -38.6(4)
C3 Fe1 C1 C5 -80.5(4)
C2 Fe1 C1 C5 -117.9(6)
P2 Fe1 C1 C5 -121.3(5)
P1 Fe1 C1 C5 139.8(4)
C37 Fe1 C1 C6 -78.4(9)
C5 Fe1 C1 C6 -120.6(10)
C4 Fe1 C1 C6 -159.2(10)
C3 Fe1 C1 C6 158.8(10)
C2 Fe1 C1 C6 121.5(10)
P2 Fe1 C1 C6 118.1(8)
P1 Fe1 C1 C6 19.2(9)
C5 C1 C2 C3 1.2(8)
C6 C1 C2 C3 169.8(7)
Fe1 C1 C2 C3 -60.5(5)
C5 C1 C2 C7 -167.2(7)
C6 C1 C2 C7 1.4(12)
Fe1 C1 C2 C7 131.1(8)
C5 C1 C2 Fe1 61.7(5)
C6 C1 C2 Fe1 -129.8(7)
C37 Fe1 C2 C1 -41.2(7)
C5 Fe1 C2 C1 -38.1(4)
C4 Fe1 C2 C1 -81.6(5)
C3 Fe1 C2 C1 -118.4(6)
P2 Fe1 C2 C1 178.4(3)
P1 Fe1 C2 C1 86.3(4)
C37 Fe1 C2 C3 77.1(7)
C5 Fe1 C2 C3 80.3(5)
C1 Fe1 C2 C3 118.4(6)
C4 Fe1 C2 C3 36.8(4)
P2 Fe1 C2 C3 -63.2(4)
P1 Fe1 C2 C3 -155.4(4)
C37 Fe1 C2 C7 -161.6(7)
C5 Fe1 C2 C7 -158.5(9)
C1 Fe1 C2 C7 -120.4(10)
C4 Fe1 C2 C7 158.0(9)
C3 Fe1 C2 C7 121.2(10)
P2 Fe1 C2 C7 58.0(9)
P1 Fe1 C2 C7 -34.2(9)
C1 C2 C3 C4 -1.3(8)
C7 C2 C3 C4 167.3(7)
Fe1 C2 C3 C4 -60.4(5)
C1 C2 C3 C8 -170.4(7)
C7 C2 C3 C8 -1.9(12)
Fe1 C2 C3 C8 130.5(7)
C1 C2 C3 Fe1 59.1(5)
C7 C2 C3 Fe1 -132.4(8)
C37 Fe1 C3 C4 -26.8(5)
C5 Fe1 C3 C4 37.8(4)
C1 Fe1 C3 C4 81.3(5)
C2 Fe1 C3 C4 118.4(6)
P2 Fe1 C3 C4 -114.2(4)
P1 Fe1 C3 C4 155.8(3)
C37 Fe1 C3 C2 -145.2(4)
C5 Fe1 C3 C2 -80.7(5)
C1 Fe1 C3 C2 -37.1(4)
C4 Fe1 C3 C2 -118.4(6)
P2 Fe1 C3 C2 127.4(4)
P1 Fe1 C3 C2 37.4(5)
C37 Fe1 C3 C8 94.3(8)
C5 Fe1 C3 C8 158.8(9)
C1 Fe1 C3 C8 -157.6(9)
C4 Fe1 C3 C8 121.0(10)
C2 Fe1 C3 C8 -120.5(10)
P2 Fe1 C3 C8 6.9(8)
P1 Fe1 C3 C8 -83.1(8)
C2 C3 C4 C5 0.8(8)
C8 C3 C4 C5 169.9(7)
Fe1 C3 C4 C5 -60.1(5)
C2 C3 C4 C9 -172.8(7)
C8 C3 C4 C9 -3.7(12)
Fe1 C3 C4 C9 126.2(8)
C2 C3 C4 Fe1 61.0(5)
C8 C3 C4 Fe1 -130.0(7)
C37 Fe1 C4 C3 159.6(4)
C5 Fe1 C4 C3 -118.6(6)
C1 Fe1 C4 C3 -79.9(5)
C2 Fe1 C4 C3 -37.4(4)
P2 Fe1 C4 C3 74.7(4)
P1 Fe1 C4 C3 -85.7(8)
C37 Fe1 C4 C5 -81.8(5)
C1 Fe1 C4 C5 38.7(4)
C3 Fe1 C4 C5 118.6(6)
C2 Fe1 C4 C5 81.2(5)
P2 Fe1 C4 C5 -166.7(4)
P1 Fe1 C4 C5 32.9(10)
C37 Fe1 C4 C9 36.3(7)
C5 Fe1 C4 C9 118.1(9)
C1 Fe1 C4 C9 156.8(8)
C3 Fe1 C4 C9 -123.3(9)
C2 Fe1 C4 C9 -160.7(8)
P2 Fe1 C4 C9 -48.6(7)
P1 Fe1 C4 C9 151.0(6)
C2 C1 C5 C4 -0.7(8)
C6 C1 C5 C4 -169.1(7)
Fe1 C1 C5 C4 62.9(5)
C2 C1 C5 C10 173.1(7)
C6 C1 C5 C10 4.7(12)
Fe1 C1 C5 C10 -123.3(8)
C2 C1 C5 Fe1 -63.5(5)
C6 C1 C5 Fe1 128.1(8)
C3 C4 C5 C1 -0.1(8)
C9 C4 C5 C1 173.7(7)
Fe1 C4 C5 C1 -62.2(5)
C3 C4 C5 C10 -174.0(7)
C9 C4 C5 C10 -0.2(12)
Fe1 C4 C5 C10 124.0(8)
C3 C4 C5 Fe1 62.1(5)
C9 C4 C5 Fe1 -124.1(8)
C37 Fe1 C5 C1 -144.2(4)
C4 Fe1 C5 C1 116.3(6)
C3 Fe1 C5 C1 79.8(5)
C2 Fe1 C5 C1 37.2(4)
P2 Fe1 C5 C1 139.9(4)
P1 Fe1 C5 C1 -53.0(5)
C37 Fe1 C5 C4 99.5(4)
C1 Fe1 C5 C4 -116.3(6)
C3 Fe1 C5 C4 -36.5(4)
C2 Fe1 C5 C4 -79.1(5)
P2 Fe1 C5 C4 23.6(7)
P1 Fe1 C5 C4 -169.3(3)
C37 Fe1 C5 C10 -22.4(8)
C1 Fe1 C5 C10 121.9(9)
C4 Fe1 C5 C10 -121.8(9)
C3 Fe1 C5 C10 -158.3(8)
C2 Fe1 C5 C10 159.0(8)
P2 Fe1 C5 C10 -98.2(8)
P1 Fe1 C5 C10 68.8(8)
C19 P1 C11 C12 -84.8(6)
C13 P1 C11 C12 168.4(6)
Fe1 P1 C11 C12 36.5(6)
P1 C11 C12 P2 -53.6(7)
C31 P2 C12 C11 173.1(5)
C25 P2 C12 C11 -80.4(6)
Fe1 P2 C12 C11 48.5(6)
C19 P1 C13 C18 22.0(8)
C11 P1 C13 C18 131.3(7)
Fe1 P1 C13 C18 -106.3(7)
C19 P1 C13 C14 -160.0(6)
C11 P1 C13 C14 -50.7(7)
Fe1 P1 C13 C14 71.7(7)
C18 C13 C14 C15 0.5(12)
P1 C13 C14 C15 -177.6(6)
C13 C14 C15 C16 -1.2(13)
C14 C15 C16 C17 1.0(14)
C15 C16 C17 C18 -0.1(15)
C16 C17 C18 C13 -0.6(15)
C14 C13 C18 C17 0.4(13)
P1 C13 C18 C17 178.5(7)
C13 P1 C19 C24 100.5(7)
C11 P1 C19 C24 -7.0(8)
Fe1 P1 C19 C24 -125.1(7)
C13 P1 C19 C20 -82.6(7)
C11 P1 C19 C20 170.0(6)
Fe1 P1 C19 C20 51.8(7)
C24 C19 C20 C21 -4.7(13)
P1 C19 C20 C21 178.2(7)
C19 C20 C21 C22 3.0(16)
C20 C21 C22 C23 1.1(18)
C21 C22 C23 C24 -3.2(19)
C20 C19 C24 C23 2.5(14)
P1 C19 C24 C23 179.6(8)
C22 C23 C24 C19 1.3(17)
C31 P2 C25 C26 27.9(9)
C12 P2 C25 C26 -81.6(9)
Fe1 P2 C25 C26 160.6(8)
C31 P2 C25 C30 -158.1(7)
C12 P2 C25 C30 92.4(7)
Fe1 P2 C25 C30 -25.4(8)
C30 C25 C26 C27 2.0(19)
P2 C25 C26 C27 176.1(12)
C25 C26 C27 C28 -2(3)
C26 C27 C28 C29 2(3)
C27 C28 C29 C30 -1(3)
C28 C29 C30 C25 1.2(18)
C26 C25 C30 C29 -1.6(15)
P2 C25 C30 C29 -175.8(8)
C25 P2 C31 C36 62.4(7)
C12 P2 C31 C36 167.4(6)
Fe1 P2 C31 C36 -74.1(7)
C25 P2 C31 C32 -119.9(7)
C12 P2 C31 C32 -14.9(8)
Fe1 P2 C31 C32 103.7(7)
C36 C31 C32 C33 -0.1(13)
P2 C31 C32 C33 -177.8(6)
C31 C32 C33 C34 0.9(14)
C32 C33 C34 C35 -0.3(14)
C33 C34 C35 C36 -1.1(14)
C32 C31 C36 C35 -1.4(13)
P2 C31 C36 C35 176.5(7)
C34 C35 C36 C31 2.0(14)
C77 Fe4 C41 C42 -40.8(5)
C43 Fe4 C41 C42 38.0(4)
C45 Fe4 C41 C42 117.4(6)
C44 Fe4 C41 C42 79.9(5)
P41 Fe4 C41 C42 127.7(5)
P42 Fe4 C41 C42 -138.6(4)
C77 Fe4 C41 C45 -158.1(4)
C42 Fe4 C41 C45 -117.4(6)
C43 Fe4 C41 C45 -79.4(5)
C44 Fe4 C41 C45 -37.5(4)
P41 Fe4 C41 C45 10.3(7)
P42 Fe4 C41 C45 104.0(4)
C77 Fe4 C41 C46 80.3(9)
C42 Fe4 C41 C46 121.1(10)
C43 Fe4 C41 C46 159.0(10)
C45 Fe4 C41 C46 -121.6(10)
C44 Fe4 C41 C46 -159.1(10)
P41 Fe4 C41 C46 -111.2(9)
P42 Fe4 C41 C46 -17.5(9)
C45 C41 C42 C43 0.3(8)
C46 C41 C42 C43 169.3(7)
Fe4 C41 C42 C43 -62.1(5)
C45 C41 C42 C47 -173.6(8)
C46 C41 C42 C47 -4.7(13)
Fe4 C41 C42 C47 124.0(9)
C45 C41 C42 Fe4 62.4(5)
C46 C41 C42 Fe4 -128.6(8)
C77 Fe4 C42 C41 145.7(4)
C43 Fe4 C42 C41 -117.3(7)
C45 Fe4 C42 C41 -38.3(4)
C44 Fe4 C42 C41 -80.9(5)
P41 Fe4 C42 C41 -137.0(5)
P42 Fe4 C42 C41 53.1(5)
C77 Fe4 C42 C43 -97.0(5)
C41 Fe4 C42 C43 117.3(7)
C45 Fe4 C42 C43 78.9(5)
C44 Fe4 C42 C43 36.4(5)
P41 Fe4 C42 C43 -19.7(8)
P42 Fe4 C42 C43 170.4(4)
C77 Fe4 C42 C47 23.2(8)
C41 Fe4 C42 C47 -122.4(10)
C43 Fe4 C42 C47 120.3(11)
C45 Fe4 C42 C47 -160.8(9)
C44 Fe4 C42 C47 156.7(9)
P41 Fe4 C42 C47 100.6(8)
P42 Fe4 C42 C47 -69.3(9)
C41 C42 C43 C44 -0.5(9)
C47 C42 C43 C44 173.6(8)
Fe4 C42 C43 C44 -61.8(5)
C41 C42 C43 C48 -174.2(8)
C47 C42 C43 C48 -0.1(13)
Fe4 C42 C43 C48 124.5(9)
C41 C42 C43 Fe4 61.4(5)
C47 C42 C43 Fe4 -124.5(9)
C77 Fe4 C43 C44 -157.3(4)
C41 Fe4 C43 C44 80.7(5)
C42 Fe4 C43 C44 119.0(7)
C45 Fe4 C43 C44 36.9(4)
P41 Fe4 C43 C44 -71.5(5)
P42 Fe4 C43 C44 92.0(9)
C77 Fe4 C43 C42 83.7(5)
C41 Fe4 C43 C42 -38.2(5)
C45 Fe4 C43 C42 -82.1(5)
C44 Fe4 C43 C42 -119.0(7)
P41 Fe4 C43 C42 169.5(4)
P42 Fe4 C43 C42 -26.9(11)
C77 Fe4 C43 C48 -35.2(9)
C41 Fe4 C43 C48 -157.1(10)
C42 Fe4 C43 C48 -118.9(11)
C45 Fe4 C43 C48 159.0(10)
C44 Fe4 C43 C48 122.1(10)
P41 Fe4 C43 C48 50.6(9)
P42 Fe4 C43 C48 -145.9(7)
C42 C43 C44 C45 0.5(9)
C48 C43 C44 C45 174.1(8)
Fe4 C43 C44 C45 -59.8(5)
C42 C43 C44 C49 -170.3(7)
C48 C43 C44 C49 3.3(14)
Fe4 C43 C44 C49 129.4(8)
C42 C43 C44 Fe4 60.3(5)
C48 C43 C44 Fe4 -126.1(9)
C77 Fe4 C44 C43 29.1(6)
C41 Fe4 C44 C43 -80.8(5)
C42 Fe4 C44 C43 -37.4(5)
C45 Fe4 C44 C43 -119.4(6)
P41 Fe4 C44 C43 117.9(4)
P42 Fe4 C44 C43 -152.3(4)
C77 Fe4 C44 C45 148.5(4)
C41 Fe4 C44 C45 38.5(4)
C42 Fe4 C44 C45 82.0(5)
C43 Fe4 C44 C45 119.4(6)
P41 Fe4 C44 C45 -122.7(4)
P42 Fe4 C44 C45 -32.9(5)
C77 Fe4 C44 C49 -92.2(9)
C41 Fe4 C44 C49 157.8(10)
C42 Fe4 C44 C49 -158.8(10)
C43 Fe4 C44 C49 -121.4(11)
C45 Fe4 C44 C49 119.3(10)
P41 Fe4 C44 C49 -3.5(9)
P42 Fe4 C44 C49 86.4(9)
C43 C44 C45 C41 -0.3(9)
C49 C44 C45 C41 170.7(7)
Fe4 C44 C45 C41 -60.0(5)
C43 C44 C45 C50 -168.9(7)
C49 C44 C45 C50 2.1(12)
Fe4 C44 C45 C50 131.4(8)
C43 C44 C45 Fe4 59.7(5)
C49 C44 C45 Fe4 -129.3(7)
C42 C41 C45 C44 0.0(8)
C46 C41 C45 C44 -169.0(7)
Fe4 C41 C45 C44 61.7(5)
C42 C41 C45 C50 168.7(7)
C46 C41 C45 C50 -0.3(12)
Fe4 C41 C45 C50 -129.5(7)
C42 C41 C45 Fe4 -61.7(5)
C46 C41 C45 Fe4 129.3(7)
C77 Fe4 C45 C44 -70.2(7)
C41 Fe4 C45 C44 -117.4(6)
C42 Fe4 C45 C44 -79.4(5)
C43 Fe4 C45 C44 -36.3(4)
P41 Fe4 C45 C44 67.5(4)
P42 Fe4 C45 C44 158.6(4)
C77 Fe4 C45 C41 47.2(8)
C42 Fe4 C45 C41 38.0(4)
C43 Fe4 C45 C41 81.0(5)
C44 Fe4 C45 C41 117.4(6)
P41 Fe4 C45 C41 -175.1(3)
P42 Fe4 C45 C41 -84.1(4)
C77 Fe4 C45 C50 166.4(7)
C41 Fe4 C45 C50 119.3(10)
C42 Fe4 C45 C50 157.3(9)
C43 Fe4 C45 C50 -159.7(9)
C44 Fe4 C45 C50 -123.3(10)
P41 Fe4 C45 C50 -55.8(9)
P42 Fe4 C45 C50 35.2(9)
C59 P41 C51 C52 84.7(6)
C53 P41 C51 C52 -168.3(6)
Fe4 P41 C51 C52 -44.3(6)
P41 C51 C52 P42 51.5(7)
C65 P42 C52 C51 82.1(6)
C71 P42 C52 C51 -171.4(6)
Fe4 P42 C52 C51 -36.9(6)
C51 P41 C53 C54 10.9(10)
C59 P41 C53 C54 116.3(9)
Fe4 P41 C53 C54 -108.0(9)
C51 P41 C53 C58 -170.1(8)
C59 P41 C53 C58 -64.7(8)
Fe4 P41 C53 C58 71.0(8)
C58 C53 C54 C55 -4.3(19)
P41 C53 C54 C55 174.6(10)
C53 C54 C55 C56 3(2)
C54 C55 C56 C57 -1(3)
C55 C56 C57 C58 1(2)
C54 C53 C58 C57 3.8(16)
P41 C53 C58 C57 -175.2(8)
C56 C57 C58 C53 -2(2)
C51 P41 C59 C60 91.1(9)
C53 P41 C59 C60 -18.0(9)
Fe4 P41 C59 C60 -149.9(8)
C51 P41 C59 C64 -85.5(7)
C53 P41 C59 C64 165.3(7)
Fe4 P41 C59 C64 33.5(8)
C64 C59 C60 C61 0.7(17)
P41 C59 C60 C61 -176.0(11)
C59 C60 C61 C62 -1(2)
C60 C61 C62 C63 1(2)
C61 C62 C63 C64 0(2)
C62 C63 C64 C59 -0.7(16)
C60 C59 C64 C63 0.4(14)
P41 C59 C64 C63 177.1(7)
C71 P42 C65 C70 -98.6(7)
C52 P42 C65 C70 8.0(7)
Fe4 P42 C65 C70 124.5(6)
C71 P42 C65 C66 79.9(7)
C52 P42 C65 C66 -173.5(6)
Fe4 P42 C65 C66 -56.9(6)
C70 C65 C66 C67 0.5(12)
P42 C65 C66 C67 -178.2(6)
C65 C66 C67 C68 -0.2(13)
C66 C67 C68 C69 -1.2(14)
C67 C68 C69 C70 2.3(15)
C68 C69 C70 C65 -2.0(15)
C66 C65 C70 C69 0.6(12)
P42 C65 C70 C69 179.2(7)
C65 P42 C71 C72 153.6(6)
C52 P42 C71 C72 46.0(7)
Fe4 P42 C71 C72 -77.7(7)
C65 P42 C71 C76 -26.1(8)
C52 P42 C71 C76 -133.7(7)
Fe4 P42 C71 C76 102.6(7)
C76 C71 C72 C73 0.0(13)
P42 C71 C72 C73 -179.7(7)
C71 C72 C73 C74 -1.6(14)
C72 C73 C74 C75 3.0(16)
C73 C74 C75 C76 -2.8(16)
C74 C75 C76 C71 1.2(16)
C72 C71 C76 C75 0.3(13)
P42 C71 C76 C75 180.0(7)
F45 F41 B41 F42 91(3)
F45 F41 B41 F44 -169.7(19)
F45 F41 B41 F46 -59(3)
F45 F41 B41 F43 -85.6(15)
F43 F46 B41 F42 165(2)
F43 F46 B41 F44 67(2)
F43 F46 B41 F41 -38(3)
F43 F46 B41 F45 -93.9(17)
F41 F45 B41 F42 -125(2)
F41 F45 B41 F44 30(5)
F41 F45 B41 F46 145(2)
F41 F45 B41 F43 100.5(17)
F46 F43 B41 F42 -21(3)
F46 F43 B41 F44 -117(2)
F46 F43 B41 F41 155(2)
F46 F43 B41 F45 83.4(18)
